data_4081277
loop_
_publ_author_name
'Wooles, Ashley J.'
'Lewis, William'
'Blake, Alexander J.'
'Liddle, Stephen T.'

_publ_section_title
;
 \b-Diketiminate Derivatives of Alkali Metals and Uranium
;
_journal_issue 18
_journal_name_full Organometallics
_journal_page_first 5058
_journal_paper_doi 10.1021/om400435b
_journal_volume 32
_journal_year 2013
_chemical_formula_moiety 'C41 H76 N4 Si4 U, 0.5 (C6 H14)'
_chemical_formula_sum 'C44 H83 N4 Si4 U'
_chemical_formula_weight 1018.53
_chemical_name_systematic
; 
 ? 
;
_space_group_crystal_system monoclinic
_space_group_IT_number 15
_space_group_name_Hall '-C 2yc'
_space_group_name_H-M_alt 'C 1 2/c 1'
_symmetry_space_group_name_Hall '-C 2yc'
_symmetry_space_group_name_H-M 'C 1 2/c 1'
_atom_sites_solution_hydrogens 'geom, Me from difmap'
_atom_sites_solution_primary direct
_atom_sites_solution_secondary difmap
_audit_creation_method 'enCIFer editing of SHELXL97 CIF output'
_cell_angle_alpha 90.00
_cell_angle_beta 94.127(2)
_cell_angle_gamma 90.00
_cell_formula_units_Z 8
_cell_length_a 19.5116(15)
_cell_length_b 11.7957(9)
_cell_length_c 42.786(3)
_cell_measurement_reflns_used 11545
_cell_measurement_temperature 90(2)
_cell_measurement_theta_max 27.5
_cell_measurement_theta_min 2.2
_cell_volume 9821.8(13)
_computing_cell_refinement 'Bruker SAINT version 6.36A (Bruker, 2000)'
_computing_data_collection 'Bruker SMART version 5.625 (Bruker, 2001)'
_computing_data_reduction 'Bruker SAINT; SHELXTL (Sheldrick, 2008)'
_computing_molecular_graphics 'SHELXTL (Sheldrick, 2008)'
_computing_publication_material 'enCIFer (Allen et al., 2004); PLATON (Spek, 2009)'
_computing_structure_refinement 'SHELXL97 (Sheldrick, 2008)'
_computing_structure_solution 'SHELXTL (Sheldrick, 2008)'
_diffrn_ambient_temperature 90(2)
_diffrn_detector_area_resol_mean 8.366
_diffrn_measured_fraction_theta_full 0.999
_diffrn_measured_fraction_theta_max 0.995
_diffrn_measurement_device_type 'Bruker SMART APEX CCD area detector'
_diffrn_measurement_method \w
_diffrn_radiation_monochromator graphite
_diffrn_radiation_source 'normal-focus sealed tube'
_diffrn_radiation_type MoK\a
_diffrn_radiation_wavelength 0.71073
_diffrn_reflns_av_R_equivalents 0.029
_diffrn_reflns_av_sigmaI/netI 0.036
_diffrn_reflns_limit_h_max 25
_diffrn_reflns_limit_h_min -17
_diffrn_reflns_limit_k_max 15
_diffrn_reflns_limit_k_min -15
_diffrn_reflns_limit_l_max 55
_diffrn_reflns_limit_l_min -51
_diffrn_reflns_number 30361
_diffrn_reflns_theta_full 25.00
_diffrn_reflns_theta_max 27.52
_diffrn_reflns_theta_min 2.02
_exptl_absorpt_coefficient_mu 3.435
_exptl_absorpt_correction_T_max 0.119
_exptl_absorpt_correction_T_min 0.085
_exptl_absorpt_correction_type multi-scan
_exptl_absorpt_process_details 'SADABS 2007/2'
_exptl_crystal_colour 'DARK BLUE'
_exptl_crystal_density_diffrn 1.378
_exptl_crystal_description BLOCK
_exptl_crystal_F_000 4184
_exptl_crystal_size_max 0.56
_exptl_crystal_size_mid 0.56
_exptl_crystal_size_min 0.46
_refine_diff_density_max 1.60
_refine_diff_density_min -0.74
_refine_diff_density_rms 0.12
_refine_ls_extinction_method none
_refine_ls_goodness_of_fit_ref 1.05
_refine_ls_hydrogen_treatment constr
_refine_ls_matrix_type full
_refine_ls_number_parameters 472
_refine_ls_number_reflns 11273
_refine_ls_number_restraints 0
_refine_ls_restrained_S_all 1.05
_refine_ls_R_factor_all 0.0426
_refine_ls_R_factor_gt 0.0339
_refine_ls_shift/su_max 0.005
_refine_ls_shift/su_mean 0.000
_refine_ls_structure_factor_coef Fsqd
_refine_ls_weighting_details 'calc w=1/[\s^2^(Fo^2^)+(0.036P)^2^+28.81P] where P=(Fo^2^+2Fc^2^)/3'
_refine_ls_weighting_scheme calc
_refine_ls_wR_factor_gt 0.0770
_refine_ls_wR_factor_ref 0.0806
_reflns_number_gt 9632
_reflns_number_total 11273
_reflns_threshold_expression I>2\s(I)
_cod_data_source_file om400435b_si_001.cif
_cod_data_source_block 7
_cod_database_code 4081277
_nottingham_internal_coll_name UAWALS
_nottingham_internal_coll_number 11945
_nottingham_internal_coll_client AW/STL
_nottingham_internal_coll_type hemishpere
_nottingham_internal_coll_frame_time 5
_nottingham_internal_coll_frame_width 0.3
_nottingham_internal_coll_frame_method \w
_nottingham_internal_coll_user AW
_nottingham_internal_coll_date 23/10/2012
_nottingham_internal_coll_location NOTTS
_nottingham_internal_process_user AW
_nottingham_internal_process_date 23/10/2012
_nottingham_internal_solution_user AW
_nottingham_internal_solution_date 24/10/2012
_nottingham_internal_refinement_user AW
_nottingham_internal_refinement_date 24/10/2012
_nottingham_internal_validation_user AJB
_nottingham_internal_validation_date 26/1/2013

loop_
_symmetry_equiv_pos_as_xyz
'x, y, z'
'-x, y, -z+1/2'
'x+1/2, y+1/2, z'
'-x+1/2, y+1/2, -z+1/2'
'-x, -y, -z'
'x, -y, z-1/2'
'-x+1/2, -y+1/2, -z'
'x+1/2, -y+1/2, z-1/2'

loop_
_atom_site_label
_atom_site_type_symbol
_atom_site_fract_x
_atom_site_fract_y
_atom_site_fract_z
_atom_site_U_iso_or_equiv
_atom_site_adp_type
_atom_site_occupancy
_atom_site_symmetry_multiplicity
_atom_site_calc_flag
_atom_site_refinement_flags
U1 U 0.704050(6) 0.644556(10) 0.612226(3) 0.01896(5) Uani 1 1 d .
Si1 Si 0.80106(6) 0.44281(9) 0.58390(3) 0.0291(2) Uani 1 1 d .
Si2 Si 0.66656(5) 0.43298(9) 0.54840(2) 0.0260(2) Uani 1 1 d .
Si3 Si 0.79650(5) 0.85554(8) 0.58373(2) 0.0232(2) Uani 1 1 d .
Si4 Si 0.82819(5) 0.82794(8) 0.65318(2) 0.0232(2) Uani 1 1 d .
N1 N 0.66750(15) 0.5668(3) 0.65675(7) 0.0228(6) Uani 1 1 d .
N2 N 0.60314(15) 0.7402(3) 0.60213(7) 0.0225(6) Uani 1 1 d .
N3 N 0.71775(16) 0.4959(3) 0.57880(7) 0.0239(6) Uani 1 1 d .
N4 N 0.78037(15) 0.7898(2) 0.61880(7) 0.0223(6) Uani 1 1 d .
C1 C 0.56200(18) 0.5600(3) 0.62282(8) 0.0239(7) Uani 1 1 d .
H1 H 0.5311 0.5080 0.6124 0.029 Uiso 1 1 calc R
C2 C 0.60968(19) 0.5097(3) 0.64287(8) 0.0237(7) Uani 1 1 d .
C3 C 0.6047(2) 0.3840(3) 0.64929(10) 0.0332(9) Uani 1 1 d .
H3A H 0.6437 0.3449 0.6409 0.050 Uiso 1 1 calc R
H3B H 0.5617 0.3543 0.6392 0.050 Uiso 1 1 calc R
H3C H 0.6056 0.3712 0.6720 0.050 Uiso 1 1 calc R
C4 C 0.68220(19) 0.5451(3) 0.68999(8) 0.0248(8) Uani 1 1 d .
C5 C 0.6407(2) 0.6011(3) 0.71095(9) 0.0293(8) Uani 1 1 d .
C6 C 0.6552(2) 0.5858(4) 0.74324(9) 0.0373(10) Uani 1 1 d .
H6 H 0.6276 0.6229 0.7575 0.045 Uiso 1 1 calc R
C7 C 0.7084(3) 0.5185(4) 0.75461(10) 0.0439(11) Uani 1 1 d .
H7 H 0.7183 0.5110 0.7766 0.053 Uiso 1 1 calc R
C8 C 0.7476(2) 0.4616(4) 0.73417(10) 0.0382(10) Uani 1 1 d .
H8 H 0.7836 0.4134 0.7423 0.046 Uiso 1 1 calc R
C9 C 0.7354(2) 0.4733(3) 0.70165(9) 0.0298(8) Uani 1 1 d .
C10 C 0.7794(2) 0.4033(3) 0.68120(10) 0.0345(9) Uani 1 1 d .
H10 H 0.7661 0.4222 0.6588 0.041 Uiso 1 1 calc R
C11 C 0.7672(3) 0.2758(4) 0.68595(12) 0.0480(12) Uani 1 1 d .
H11A H 0.7793 0.2557 0.7079 0.072 Uiso 1 1 calc R
H11B H 0.7957 0.2323 0.6723 0.072 Uiso 1 1 calc R
H11C H 0.7186 0.2582 0.6807 0.072 Uiso 1 1 calc R
C12 C 0.8561(2) 0.4292(4) 0.68769(12) 0.0452(11) Uani 1 1 d .
H12A H 0.8642 0.5101 0.6843 0.068 Uiso 1 1 calc R
H12B H 0.8826 0.3846 0.6735 0.068 Uiso 1 1 calc R
H12C H 0.8705 0.4094 0.7094 0.068 Uiso 1 1 calc R
C13 C 0.5800(2) 0.6753(4) 0.69996(9) 0.0307(9) Uani 1 1 d .
H13 H 0.5859 0.6977 0.6778 0.037 Uiso 1 1 calc R
C14 C 0.5120(2) 0.6097(4) 0.70040(10) 0.0396(10) Uani 1 1 d .
H14A H 0.5137 0.5425 0.6870 0.059 Uiso 1 1 calc R
H14B H 0.4739 0.6586 0.6926 0.059 Uiso 1 1 calc R
H14C H 0.5050 0.5861 0.7219 0.059 Uiso 1 1 calc R
C15 C 0.5750(2) 0.7849(4) 0.71936(11) 0.0430(11) Uani 1 1 d .
H15A H 0.5680 0.7654 0.7412 0.064 Uiso 1 1 calc R
H15B H 0.5363 0.8306 0.7107 0.064 Uiso 1 1 calc R
H15C H 0.6177 0.8284 0.7186 0.064 Uiso 1 1 calc R
C16 C 0.54848(19) 0.6799(3) 0.61394(8) 0.0252(8) Uani 1 1 d .
C17 C 0.4841(2) 0.7196(4) 0.61567(10) 0.0349(9) Uani 1 1 d .
H17A H 0.4727 0.7940 0.6085 0.042 Uiso 1 1 calc R
H17B H 0.4500 0.6731 0.6240 0.042 Uiso 1 1 calc R
C18 C 0.58564(18) 0.8495(3) 0.58873(9) 0.0240(7) Uani 1 1 d .
C19 C 0.58300(19) 0.9467(3) 0.60803(9) 0.0271(8) Uani 1 1 d .
C20 C 0.5964(2) 0.9433(4) 0.64339(9) 0.0308(9) Uani 1 1 d .
H20 H 0.6042 0.8625 0.6498 0.037 Uiso 1 1 calc R
C21 C 0.6601(2) 1.0104(4) 0.65387(11) 0.0432(11) Uani 1 1 d .
H21A H 0.6994 0.9812 0.6433 0.065 Uiso 1 1 calc R
H21B H 0.6692 1.0028 0.6766 0.065 Uiso 1 1 calc R
H21C H 0.6529 1.0904 0.6485 0.065 Uiso 1 1 calc R
C22 C 0.5345(2) 0.9883(5) 0.65990(11) 0.0504(13) Uani 1 1 d .
H22A H 0.5236 1.0654 0.6526 0.076 Uiso 1 1 calc R
H22B H 0.5456 0.9891 0.6826 0.076 Uiso 1 1 calc R
H22C H 0.4947 0.9389 0.6550 0.076 Uiso 1 1 calc R
C23 C 0.5672(2) 1.0514(4) 0.59418(11) 0.0361(9) Uani 1 1 d .
H23 H 0.5656 1.1168 0.6071 0.043 Uiso 1 1 calc R
C24 C 0.5538(2) 1.0622(4) 0.56223(11) 0.0401(10) Uani 1 1 d .
H24 H 0.5445 1.1345 0.5531 0.048 Uiso 1 1 calc R
C25 C 0.5540(2) 0.9672(4) 0.54377(10) 0.0347(9) Uani 1 1 d .
H25 H 0.5436 0.9746 0.5218 0.042 Uiso 1 1 calc R
C26 C 0.56887(19) 0.8601(3) 0.55622(9) 0.0278(8) Uani 1 1 d .
C27 C 0.5624(2) 0.7571(4) 0.53461(9) 0.0315(9) Uani 1 1 d .
H27 H 0.5915 0.6951 0.5445 0.038 Uiso 1 1 calc R
C28 C 0.5869(3) 0.7798(5) 0.50198(10) 0.0476(12) Uani 1 1 d .
H28A H 0.5562 0.8349 0.4910 0.071 Uiso 1 1 calc R
H28B H 0.5863 0.7088 0.4901 0.071 Uiso 1 1 calc R
H28C H 0.6337 0.8101 0.5040 0.071 Uiso 1 1 calc R
C29 C 0.4881(2) 0.7150(4) 0.53123(11) 0.0448(11) Uani 1 1 d .
H29A H 0.4714 0.7037 0.5521 0.067 Uiso 1 1 calc R
H29B H 0.4860 0.6431 0.5197 0.067 Uiso 1 1 calc R
H29C H 0.4592 0.7713 0.5197 0.067 Uiso 1 1 calc R
C30 C 0.8493(2) 0.4441(4) 0.54768(12) 0.0435(11) Uani 1 1 d .
H30A H 0.8280 0.3905 0.5324 0.065 Uiso 1 1 calc R
H30B H 0.8971 0.4220 0.5530 0.065 Uiso 1 1 calc R
H30C H 0.8480 0.5205 0.5387 0.065 Uiso 1 1 calc R
C31 C 0.8053(2) 0.2973(3) 0.60176(11) 0.0380(10) Uani 1 1 d .
H31A H 0.7615 0.2801 0.6106 0.057 Uiso 1 1 calc R
H31B H 0.8425 0.2946 0.6184 0.057 Uiso 1 1 calc R
H31C H 0.8139 0.2413 0.5856 0.057 Uiso 1 1 calc R
C32 C 0.8526(2) 0.5394(3) 0.61147(11) 0.0344(9) Uani 1 1 d .
H32A H 0.8574 0.6136 0.6016 0.052 Uiso 1 1 calc R
H32B H 0.8982 0.5065 0.6164 0.052 Uiso 1 1 calc R
H32C H 0.8291 0.5484 0.6308 0.052 Uiso 1 1 calc R
C33 C 0.6799(2) 0.5052(4) 0.51026(9) 0.0350(9) Uani 1 1 d .
H33A H 0.6723 0.5869 0.5124 0.053 Uiso 1 1 calc R
H33B H 0.6475 0.4747 0.4938 0.053 Uiso 1 1 calc R
H33C H 0.7271 0.4919 0.5046 0.053 Uiso 1 1 calc R
C34 C 0.6863(2) 0.2792(3) 0.54216(11) 0.0369(10) Uani 1 1 d .
H34A H 0.7339 0.2713 0.5366 0.055 Uiso 1 1 calc R
H34B H 0.6552 0.2491 0.5251 0.055 Uiso 1 1 calc R
H34C H 0.6800 0.2369 0.5615 0.055 Uiso 1 1 calc R
C35 C 0.5729(2) 0.4365(4) 0.55459(10) 0.0360(9) Uani 1 1 d .
H35A H 0.5638 0.3883 0.5725 0.054 Uiso 1 1 calc R
H35B H 0.5467 0.4085 0.5358 0.054 Uiso 1 1 calc R
H35C H 0.5590 0.5146 0.5588 0.054 Uiso 1 1 calc R
C36 C 0.7576(2) 0.9990(3) 0.57883(10) 0.0334(9) Uani 1 1 d .
H36A H 0.7077 0.9934 0.5798 0.050 Uiso 1 1 calc R
H36B H 0.7680 1.0302 0.5585 0.050 Uiso 1 1 calc R
H36C H 0.7766 1.0488 0.5956 0.050 Uiso 1 1 calc R
C37 C 0.7553(2) 0.7655(3) 0.55132(9) 0.0279(8) Uani 1 1 d .
H37A H 0.7755 0.6895 0.5524 0.042 Uiso 1 1 calc R
H37B H 0.7631 0.8000 0.5310 0.042 Uiso 1 1 calc R
H37C H 0.7058 0.7602 0.5536 0.042 Uiso 1 1 calc R
C38 C 0.8902(2) 0.8669(4) 0.57728(10) 0.0336(9) Uani 1 1 d .
H38A H 0.9133 0.9123 0.5941 0.050 Uiso 1 1 calc R
H38B H 0.8958 0.9034 0.5570 0.050 Uiso 1 1 calc R
H38C H 0.9105 0.7909 0.5773 0.050 Uiso 1 1 calc R
C39 C 0.8463(2) 0.9838(3) 0.65685(10) 0.0300(8) Uani 1 1 d .
H39A H 0.8742 1.0079 0.6399 0.045 Uiso 1 1 calc R
H39B H 0.8713 0.9992 0.6771 0.045 Uiso 1 1 calc R
H39C H 0.8028 1.0258 0.6555 0.045 Uiso 1 1 calc R
C40 C 0.9158(2) 0.7600(4) 0.65719(10) 0.0333(9) Uani 1 1 d .
H40A H 0.9110 0.6792 0.6619 0.050 Uiso 1 1 calc R
H40B H 0.9438 0.7968 0.6742 0.050 Uiso 1 1 calc R
H40C H 0.9380 0.7686 0.6375 0.050 Uiso 1 1 calc R
C41 C 0.7812(2) 0.7804(4) 0.68739(9) 0.0337(9) Uani 1 1 d .
H41A H 0.7336 0.8076 0.6850 0.051 Uiso 1 1 calc R
H41B H 0.8038 0.8112 0.7067 0.051 Uiso 1 1 calc R
H41C H 0.7814 0.6974 0.6884 0.051 Uiso 1 1 calc R

loop_
_atom_site_aniso_label
_atom_site_aniso_U_11
_atom_site_aniso_U_22
_atom_site_aniso_U_33
_atom_site_aniso_U_23
_atom_site_aniso_U_13
_atom_site_aniso_U_12
U1 0.01741(7) 0.01953(7) 0.01972(7) 0.00038(5) -0.00008(4) -0.00070(5)
Si1 0.0230(5) 0.0228(5) 0.0410(6) -0.0059(5) -0.0014(4) 0.0021(4)
Si2 0.0268(5) 0.0275(5) 0.0235(5) -0.0050(4) 0.0005(4) -0.0022(4)
Si3 0.0225(5) 0.0223(5) 0.0248(5) -0.0001(4) 0.0024(4) -0.0028(4)
Si4 0.0217(5) 0.0228(5) 0.0248(5) -0.0024(4) -0.0003(4) -0.0039(4)
N1 0.0229(15) 0.0246(14) 0.0204(15) 0.0005(12) -0.0013(12) -0.0040(13)
N2 0.0207(15) 0.0276(15) 0.0188(14) -0.0009(12) -0.0010(11) 0.0003(13)
N3 0.0238(16) 0.0249(15) 0.0227(15) 0.0003(12) 0.0000(12) -0.0012(13)
N4 0.0215(15) 0.0211(14) 0.0242(15) 0.0008(12) 0.0003(12) -0.0001(12)
C1 0.0189(17) 0.0304(19) 0.0224(18) -0.0035(15) 0.0000(13) -0.0063(15)
C2 0.0247(19) 0.0264(18) 0.0203(17) -0.0014(14) 0.0032(14) -0.0056(15)
C3 0.030(2) 0.032(2) 0.037(2) 0.0003(17) -0.0015(17) -0.0066(17)
C4 0.0273(19) 0.0255(18) 0.0213(18) 0.0057(14) -0.0006(14) -0.0095(15)
C5 0.031(2) 0.033(2) 0.0231(19) 0.0009(16) 0.0001(15) -0.0085(17)
C6 0.043(3) 0.047(3) 0.022(2) -0.0004(18) 0.0014(17) -0.009(2)
C7 0.052(3) 0.055(3) 0.023(2) 0.009(2) -0.0047(19) -0.004(2)
C8 0.039(2) 0.038(2) 0.036(2) 0.0127(19) -0.0092(18) -0.0003(19)
C9 0.031(2) 0.0269(19) 0.031(2) 0.0073(16) -0.0029(16) -0.0080(16)
C10 0.038(2) 0.027(2) 0.037(2) 0.0049(17) -0.0059(18) 0.0028(18)
C11 0.062(3) 0.028(2) 0.053(3) 0.005(2) -0.003(2) 0.006(2)
C12 0.033(2) 0.050(3) 0.051(3) 0.008(2) -0.003(2) 0.008(2)
C13 0.026(2) 0.043(2) 0.0233(19) -0.0037(17) 0.0020(15) -0.0003(17)
C14 0.029(2) 0.061(3) 0.029(2) -0.001(2) 0.0029(17) -0.003(2)
C15 0.039(3) 0.054(3) 0.036(2) -0.007(2) 0.0070(19) 0.002(2)
C16 0.0214(19) 0.0328(19) 0.0211(18) -0.0021(15) -0.0009(14) -0.0012(15)
C17 0.0198(19) 0.037(2) 0.048(3) 0.0066(19) 0.0045(17) 0.0001(17)
C18 0.0164(17) 0.0279(18) 0.0272(18) 0.0027(15) -0.0015(13) 0.0012(15)
C19 0.0208(18) 0.032(2) 0.0278(19) -0.0021(16) -0.0023(15) 0.0027(16)
C20 0.033(2) 0.031(2) 0.027(2) -0.0055(17) -0.0043(16) 0.0046(17)
C21 0.040(3) 0.047(3) 0.041(3) -0.009(2) -0.010(2) 0.000(2)
C22 0.038(3) 0.074(4) 0.040(3) -0.007(2) 0.000(2) 0.014(2)
C23 0.032(2) 0.031(2) 0.045(3) -0.0018(19) -0.0036(18) 0.0027(18)
C24 0.034(2) 0.036(2) 0.049(3) 0.015(2) -0.0067(19) 0.0019(19)
C25 0.031(2) 0.042(2) 0.030(2) 0.0085(18) -0.0080(17) 0.0031(18)
C26 0.0199(18) 0.036(2) 0.0272(19) 0.0011(17) -0.0010(14) 0.0036(16)
C27 0.031(2) 0.043(2) 0.0190(18) -0.0037(17) -0.0058(15) 0.0111(18)
C28 0.051(3) 0.066(3) 0.026(2) 0.004(2) 0.0010(19) 0.024(3)
C29 0.037(3) 0.056(3) 0.039(3) -0.017(2) -0.0112(19) 0.007(2)
C30 0.032(2) 0.036(2) 0.064(3) -0.011(2) 0.015(2) 0.002(2)
C31 0.037(2) 0.0223(19) 0.054(3) -0.0018(19) -0.007(2) 0.0029(17)
C32 0.024(2) 0.029(2) 0.048(3) -0.0026(18) -0.0083(18) 0.0035(16)
C33 0.037(2) 0.040(2) 0.028(2) -0.0033(18) 0.0016(17) -0.0011(19)
C34 0.038(2) 0.029(2) 0.043(2) -0.0110(18) 0.0007(19) -0.0046(18)
C35 0.032(2) 0.045(2) 0.031(2) -0.0115(19) 0.0002(17) -0.007(2)
C36 0.042(2) 0.0247(19) 0.034(2) 0.0020(17) 0.0055(18) -0.0037(18)
C37 0.030(2) 0.0278(19) 0.0255(19) 0.0008(16) -0.0005(15) 0.0022(16)
C38 0.026(2) 0.048(2) 0.027(2) -0.0028(18) 0.0033(15) -0.0088(18)
C39 0.032(2) 0.0252(19) 0.033(2) -0.0044(16) 0.0025(16) -0.0058(16)
C40 0.027(2) 0.036(2) 0.036(2) -0.0053(18) -0.0057(17) 0.0003(17)
C41 0.039(2) 0.034(2) 0.028(2) -0.0018(17) 0.0024(17) -0.0086(19)

loop_
_atom_type_symbol
_atom_type_description
_atom_type_scat_dispersion_real
_atom_type_scat_dispersion_imag
_atom_type_scat_source
C C 0.0033 0.0016 'International Tables Vol C Tables 4.2.6.8 and 6.1.1.4'
H H 0.0000 0.0000 'International Tables Vol C Tables 4.2.6.8 and 6.1.1.4'
N N 0.0061 0.0033 'International Tables Vol C Tables 4.2.6.8 and 6.1.1.4'
Si Si 0.0817 0.0704 'International Tables Vol C Tables 4.2.6.8 and 6.1.1.4'
U U -9.6767 9.6646 'International Tables Vol C Tables 4.2.6.8 and 6.1.1.4'

loop_
_geom_angle_atom_site_label_1
_geom_angle_atom_site_label_2
_geom_angle_atom_site_label_3
_geom_angle
N4 U1 N1 116.24(11)
N4 U1 N2 101.48(11)
N1 U1 N2 92.27(11)
N4 U1 N3 123.30(11)
N1 U1 N3 105.79(11)
N2 U1 N3 113.46(11)
N3 Si1 C30 114.45(19)
N3 Si1 C31 113.13(18)
C30 Si1 C31 109.6(2)
N3 Si1 C32 108.26(17)
C30 Si1 C32 103.7(2)
C31 Si1 C32 107.0(2)
N3 Si2 C35 113.45(17)
N3 Si2 C33 110.27(18)
C35 Si2 C33 108.2(2)
N3 Si2 C34 113.85(18)
C35 Si2 C34 104.7(2)
C33 Si2 C34 105.8(2)
N4 Si3 C36 113.93(17)
N4 Si3 C38 113.48(17)
C36 Si3 C38 108.2(2)
N4 Si3 C37 106.89(16)
C36 Si3 C37 106.32(19)
C38 Si3 C37 107.54(18)
N4 Si4 C41 108.68(17)
N4 Si4 C39 114.17(17)
C41 Si4 C39 109.18(19)
N4 Si4 C40 113.18(17)
C41 Si4 C40 107.1(2)
C39 Si4 C40 104.21(19)
C2 N1 C4 115.1(3)
C2 N1 U1 97.4(2)
C4 N1 U1 147.0(2)
C16 N2 C18 115.5(3)
C16 N2 U1 110.4(2)
C18 N2 U1 133.9(2)
Si1 N3 Si2 114.77(17)
Si1 N3 U1 110.31(15)
Si2 N3 U1 134.74(17)
Si3 N4 Si4 119.61(17)
Si3 N4 U1 112.78(15)
Si4 N4 U1 127.21(16)
C2 C1 C16 132.8(3)
C2 C1 H1 113.6
C16 C1 H1 113.6
C1 C2 N1 123.4(3)
C1 C2 C3 119.6(3)
N1 C2 C3 116.8(3)
C2 C3 H3A 109.5
C2 C3 H3B 109.5
H3A C3 H3B 109.5
C2 C3 H3C 109.5
H3A C3 H3C 109.5
H3B C3 H3C 109.5
C9 C4 C5 119.9(3)
C9 C4 N1 122.9(3)
C5 C4 N1 117.2(3)
C6 C5 C4 118.8(4)
C6 C5 C13 118.4(4)
C4 C5 C13 122.8(3)
C7 C6 C5 121.3(4)
C7 C6 H6 119.4
C5 C6 H6 119.4
C6 C7 C8 119.9(4)
C6 C7 H7 120.0
C8 C7 H7 120.0
C7 C8 C9 121.4(4)
C7 C8 H8 119.3
C9 C8 H8 119.3
C8 C9 C4 118.7(4)
C8 C9 C10 117.2(4)
C4 C9 C10 124.0(4)
C9 C10 C12 111.9(4)
C9 C10 C11 110.9(4)
C12 C10 C11 109.2(4)
C9 C10 H10 108.2
C12 C10 H10 108.2
C11 C10 H10 108.2
C10 C11 H11A 109.5
C10 C11 H11B 109.5
H11A C11 H11B 109.5
C10 C11 H11C 109.5
H11A C11 H11C 109.5
H11B C11 H11C 109.5
C10 C12 H12A 109.5
C10 C12 H12B 109.5
H12A C12 H12B 109.5
C10 C12 H12C 109.5
H12A C12 H12C 109.5
H12B C12 H12C 109.5
C5 C13 C14 111.2(4)
C5 C13 C15 113.2(3)
C14 C13 C15 109.2(3)
C5 C13 H13 107.7
C14 C13 H13 107.7
C15 C13 H13 107.7
C13 C14 H14A 109.5
C13 C14 H14B 109.5
H14A C14 H14B 109.5
C13 C14 H14C 109.5
H14A C14 H14C 109.5
H14B C14 H14C 109.5
C13 C15 H15A 109.5
C13 C15 H15B 109.5
H15A C15 H15B 109.5
C13 C15 H15C 109.5
H15A C15 H15C 109.5
H15B C15 H15C 109.5
C17 C16 N2 125.4(4)
C17 C16 C1 117.8(3)
N2 C16 C1 116.7(3)
C16 C17 H17A 120.0
C16 C17 H17B 120.0
H17A C17 H17B 120.0
C26 C18 C19 119.2(3)
C26 C18 N2 120.2(3)
C19 C18 N2 120.6(3)
C23 C19 C18 119.0(4)
C23 C19 C20 117.7(4)
C18 C19 C20 123.3(3)
C21 C20 C19 111.1(4)
C21 C20 C22 109.8(4)
C19 C20 C22 111.3(3)
C21 C20 H20 108.1
C19 C20 H20 108.1
C22 C20 H20 108.1
C20 C21 H21A 109.5
C20 C21 H21B 109.5
H21A C21 H21B 109.5
C20 C21 H21C 109.5
H21A C21 H21C 109.5
H21B C21 H21C 109.5
C20 C22 H22A 109.5
C20 C22 H22B 109.5
H22A C22 H22B 109.5
C20 C22 H22C 109.5
H22A C22 H22C 109.5
H22B C22 H22C 109.5
C24 C23 C19 121.6(4)
C24 C23 H23 119.2
C19 C23 H23 119.2
C25 C24 C23 119.2(4)
C25 C24 H24 120.4
C23 C24 H24 120.4
C24 C25 C26 122.0(4)
C24 C25 H25 119.0
C26 C25 H25 119.0
C25 C26 C18 119.0(4)
C25 C26 C27 119.0(4)
C18 C26 C27 122.0(3)
C26 C27 C28 113.3(4)
C26 C27 C29 110.6(3)
C28 C27 C29 109.0(4)
C26 C27 H27 107.9
C28 C27 H27 107.9
C29 C27 H27 107.9
C27 C28 H28A 109.5
C27 C28 H28B 109.5
H28A C28 H28B 109.5
C27 C28 H28C 109.5
H28A C28 H28C 109.5
H28B C28 H28C 109.5
C27 C29 H29A 109.5
C27 C29 H29B 109.5
H29A C29 H29B 109.5
C27 C29 H29C 109.5
H29A C29 H29C 109.5
H29B C29 H29C 109.5
Si1 C30 H30A 109.5
Si1 C30 H30B 109.5
H30A C30 H30B 109.5
Si1 C30 H30C 109.5
H30A C30 H30C 109.5
H30B C30 H30C 109.5
Si1 C31 H31A 109.5
Si1 C31 H31B 109.5
H31A C31 H31B 109.5
Si1 C31 H31C 109.5
H31A C31 H31C 109.5
H31B C31 H31C 109.5
Si1 C32 H32A 109.5
Si1 C32 H32B 109.5
H32A C32 H32B 109.5
Si1 C32 H32C 109.5
H32A C32 H32C 109.5
H32B C32 H32C 109.5
Si2 C33 H33A 109.5
Si2 C33 H33B 109.5
H33A C33 H33B 109.5
Si2 C33 H33C 109.5
H33A C33 H33C 109.5
H33B C33 H33C 109.5
Si2 C34 H34A 109.5
Si2 C34 H34B 109.5
H34A C34 H34B 109.5
Si2 C34 H34C 109.5
H34A C34 H34C 109.5
H34B C34 H34C 109.5
Si2 C35 H35A 109.5
Si2 C35 H35B 109.5
H35A C35 H35B 109.5
Si2 C35 H35C 109.5
H35A C35 H35C 109.5
H35B C35 H35C 109.5
Si3 C36 H36A 109.5
Si3 C36 H36B 109.5
H36A C36 H36B 109.5
Si3 C36 H36C 109.5
H36A C36 H36C 109.5
H36B C36 H36C 109.5
Si3 C37 H37A 109.5
Si3 C37 H37B 109.5
H37A C37 H37B 109.5
Si3 C37 H37C 109.5
H37A C37 H37C 109.5
H37B C37 H37C 109.5
Si3 C38 H38A 109.5
Si3 C38 H38B 109.5
H38A C38 H38B 109.5
Si3 C38 H38C 109.5
H38A C38 H38C 109.5
H38B C38 H38C 109.5
Si4 C39 H39A 109.5
Si4 C39 H39B 109.5
H39A C39 H39B 109.5
Si4 C39 H39C 109.5
H39A C39 H39C 109.5
H39B C39 H39C 109.5
Si4 C40 H40A 109.5
Si4 C40 H40B 109.5
H40A C40 H40B 109.5
Si4 C40 H40C 109.5
H40A C40 H40C 109.5
H40B C40 H40C 109.5
Si4 C41 H41A 109.5
Si4 C41 H41B 109.5
H41A C41 H41B 109.5
Si4 C41 H41C 109.5
H41A C41 H41C 109.5
H41B C41 H41C 109.5

loop_
_geom_bond_atom_site_label_1
_geom_bond_atom_site_label_2
_geom_bond_distance
U1 N4 2.274(3)
U1 N1 2.275(3)
U1 N2 2.283(3)
U1 N3 2.290(3)
Si1 N3 1.741(3)
Si1 C30 1.870(5)
Si1 C31 1.878(4)
Si1 C32 1.879(4)
Si2 N3 1.748(3)
Si2 C35 1.866(4)
Si2 C33 1.876(4)
Si2 C34 1.877(4)
Si3 N4 1.738(3)
Si3 C36 1.860(4)
Si3 C38 1.873(4)
Si3 C37 1.881(4)
Si4 N4 1.744(3)
Si4 C41 1.869(4)
Si4 C39 1.877(4)
Si4 C40 1.884(4)
N1 C2 1.408(5)
N1 C4 1.453(4)
N2 C16 1.406(5)
N2 C18 1.442(5)
C1 C2 1.356(5)
C1 C16 1.484(5)
C1 H1 0.9500
C2 C3 1.513(5)
C3 H3A 0.9800
C3 H3B 0.9800
C3 H3C 0.9800
C4 C9 1.404(5)
C4 C5 1.414(5)
C5 C6 1.402(5)
C5 C13 1.521(6)
C6 C7 1.368(6)
C6 H6 0.9500
C7 C8 1.377(6)
C7 H7 0.9500
C8 C9 1.401(6)
C8 H8 0.9500
C9 C10 1.514(6)
C10 C12 1.533(6)
C10 C11 1.539(6)
C10 H10 1.0000
C11 H11A 0.9800
C11 H11B 0.9800
C11 H11C 0.9800
C12 H12A 0.9800
C12 H12B 0.9800
C12 H12C 0.9800
C13 C14 1.537(6)
C13 C15 1.544(6)
C13 H13 1.0000
C14 H14A 0.9800
C14 H14B 0.9800
C14 H14C 0.9800
C15 H15A 0.9800
C15 H15B 0.9800
C15 H15C 0.9800
C16 C17 1.348(5)
C17 H17A 0.9500
C17 H17B 0.9500
C18 C26 1.412(5)
C18 C19 1.417(5)
C19 C23 1.395(6)
C19 C20 1.517(5)
C20 C21 1.514(6)
C20 C22 1.538(6)
C20 H20 1.0000
C21 H21A 0.9800
C21 H21B 0.9800
C21 H21C 0.9800
C22 H22A 0.9800
C22 H22B 0.9800
C22 H22C 0.9800
C23 C24 1.379(6)
C23 H23 0.9500
C24 C25 1.371(6)
C24 H24 0.9500
C25 C26 1.394(6)
C25 H25 0.9500
C26 C27 1.526(6)
C27 C28 1.531(6)
C27 C29 1.531(6)
C27 H27 1.0000
C28 H28A 0.9800
C28 H28B 0.9800
C28 H28C 0.9800
C29 H29A 0.9800
C29 H29B 0.9800
C29 H29C 0.9800
C30 H30A 0.9800
C30 H30B 0.9800
C30 H30C 0.9800
C31 H31A 0.9800
C31 H31B 0.9800
C31 H31C 0.9800
C32 H32A 0.9800
C32 H32B 0.9800
C32 H32C 0.9800
C33 H33A 0.9800
C33 H33B 0.9800
C33 H33C 0.9800
C34 H34A 0.9800
C34 H34B 0.9800
C34 H34C 0.9800
C35 H35A 0.9800
C35 H35B 0.9800
C35 H35C 0.9800
C36 H36A 0.9800
C36 H36B 0.9800
C36 H36C 0.9800
C37 H37A 0.9800
C37 H37B 0.9800
C37 H37C 0.9800
C38 H38A 0.9800
C38 H38B 0.9800
C38 H38C 0.9800
C39 H39A 0.9800
C39 H39B 0.9800
C39 H39C 0.9800
C40 H40A 0.9800
C40 H40B 0.9800
C40 H40C 0.9800
C41 H41A 0.9800
C41 H41B 0.9800
C41 H41C 0.9800

loop_
_geom_torsion_atom_site_label_1
_geom_torsion_atom_site_label_2
_geom_torsion_atom_site_label_3
_geom_torsion_atom_site_label_4
_geom_torsion
N4 U1 N1 C2 163.5(2)
N2 U1 N1 C2 59.5(2)
N3 U1 N1 C2 -55.6(2)
N4 U1 N1 C4 -25.5(5)
N2 U1 N1 C4 -129.4(4)
N3 U1 N1 C4 115.4(4)
N4 U1 N2 C16 -147.4(2)
N1 U1 N2 C16 -30.1(2)
N3 U1 N2 C16 78.2(2)
N4 U1 N2 C18 27.2(3)
N1 U1 N2 C18 144.6(3)
N3 U1 N2 C18 -107.1(3)
C30 Si1 N3 Si2 53.5(3)
C31 Si1 N3 Si2 -73.0(2)
C32 Si1 N3 Si2 168.6(2)
C30 Si1 N3 U1 -122.27(19)
C31 Si1 N3 U1 111.26(19)
C32 Si1 N3 U1 -7.2(2)
C35 Si2 N3 Si1 152.5(2)
C33 Si2 N3 Si1 -86.0(2)
C34 Si2 N3 Si1 32.8(3)
C35 Si2 N3 U1 -33.2(3)
C33 Si2 N3 U1 88.4(3)
C34 Si2 N3 U1 -152.8(2)
N4 U1 N3 Si1 47.3(2)
N1 U1 N3 Si1 -90.10(16)
N2 U1 N3 Si1 170.25(13)
N4 U1 N3 Si2 -127.3(2)
N1 U1 N3 Si2 95.3(2)
N2 U1 N3 Si2 -4.3(3)
C36 Si3 N4 Si4 -79.1(2)
C38 Si3 N4 Si4 45.4(3)
C37 Si3 N4 Si4 163.81(19)
C36 Si3 N4 U1 107.69(19)
C38 Si3 N4 U1 -127.82(18)
C37 Si3 N4 U1 -9.4(2)
C41 Si4 N4 Si3 161.6(2)
C39 Si4 N4 Si3 39.5(3)
C40 Si4 N4 Si3 -79.5(2)
C41 Si4 N4 U1 -26.2(3)
C39 Si4 N4 U1 -148.32(19)
C40 Si4 N4 U1 92.7(2)
N1 U1 N4 Si3 -172.05(14)
N2 U1 N4 Si3 -73.70(16)
N3 U1 N4 Si3 54.6(2)
N1 U1 N4 Si4 15.3(2)
N2 U1 N4 Si4 113.67(19)
N3 U1 N4 Si4 -118.06(19)
C16 C1 C2 N1 -11.3(6)
C16 C1 C2 C3 173.3(4)
C4 N1 C2 C1 135.7(4)
U1 N1 C2 C1 -49.7(4)
C4 N1 C2 C3 -48.9(4)
U1 N1 C2 C3 125.7(3)
C2 N1 C4 C9 103.8(4)
U1 N1 C4 C9 -66.4(6)
C2 N1 C4 C5 -77.0(4)
U1 N1 C4 C5 112.8(4)
C9 C4 C5 C6 1.8(6)
N1 C4 C5 C6 -177.5(3)
C9 C4 C5 C13 -176.8(4)
N1 C4 C5 C13 3.9(5)
C4 C5 C6 C7 0.2(6)
C13 C5 C6 C7 178.8(4)
C5 C6 C7 C8 -1.9(7)
C6 C7 C8 C9 1.7(7)
C7 C8 C9 C4 0.2(6)
C7 C8 C9 C10 -177.5(4)
C5 C4 C9 C8 -2.0(5)
N1 C4 C9 C8 177.2(3)
C5 C4 C9 C10 175.5(4)
N1 C4 C9 C10 -5.3(6)
C8 C9 C10 C12 -59.1(5)
C4 C9 C10 C12 123.4(4)
C8 C9 C10 C11 63.2(5)
C4 C9 C10 C11 -114.3(4)
C6 C5 C13 C14 -80.5(5)
C4 C5 C13 C14 98.1(4)
C6 C5 C13 C15 42.8(5)
C4 C5 C13 C15 -138.6(4)
C18 N2 C16 C17 -5.1(5)
U1 N2 C16 C17 170.6(3)
C18 N2 C16 C1 169.8(3)
U1 N2 C16 C1 -14.5(4)
C2 C1 C16 C17 -128.1(5)
C2 C1 C16 N2 56.6(5)
C16 N2 C18 C26 -94.0(4)
U1 N2 C18 C26 91.6(4)
C16 N2 C18 C19 84.1(4)
U1 N2 C18 C19 -90.3(4)
C26 C18 C19 C23 -3.1(5)
N2 C18 C19 C23 178.8(3)
C26 C18 C19 C20 176.7(3)
N2 C18 C19 C20 -1.4(6)
C23 C19 C20 C21 -64.7(5)
C18 C19 C20 C21 115.4(4)
C23 C19 C20 C22 58.0(5)
C18 C19 C20 C22 -121.8(4)
C18 C19 C23 C24 0.3(6)
C20 C19 C23 C24 -179.5(4)
C19 C23 C24 C25 2.0(7)
C23 C24 C25 C26 -1.5(7)
C24 C25 C26 C18 -1.3(6)
C24 C25 C26 C27 175.1(4)
C19 C18 C26 C25 3.6(5)
N2 C18 C26 C25 -178.3(3)
C19 C18 C26 C27 -172.7(3)
N2 C18 C26 C27 5.4(5)
C25 C26 C27 C28 38.6(5)
C18 C26 C27 C28 -145.1(4)
C25 C26 C27 C29 -84.2(5)
C18 C26 C27 C29 92.1(4)
